data_4311450
loop_
_publ_author_name
'Eddie Y. Y. Chan'
'Qian-Feng Zhang'
'Yiu-Keung Sau'
'Samuel M. F. Lo'
'Herman H. Y. Sung'
'Ian D. Williams'
'Richard K. Haynes'
'Wa-Hung Leung'

_publ_section_title
;
 Chiral Bisphosphinite Metalloligands Derived from a P-Chiral Secondary
 Phosphine Oxide
;
_journal_name_full 'Inorganic Chemistry'
_journal_page_first 4921
_journal_page_last 4926
_journal_paper_doi 10.1021/ic049744u
_journal_volume 43
_journal_year 2004
_chemical_formula_sum 'C40 H58 Cl4 O4 P2 Ru2 Zn2'
_chemical_formula_weight 1139.48
_chemical_name_systematic
; 
 ? 
;
_space_group_IT_number 2
_symmetry_cell_setting triclinic
_symmetry_space_group_name_Hall '-P 1'
_symmetry_space_group_name_H-M 'P -1'
_atom_sites_solution_hydrogens geom
_atom_sites_solution_primary direct
_atom_sites_solution_secondary difmap
_audit_creation_method SHELXL-97
_cell_angle_alpha 82.173(2)
_cell_angle_beta 87.444(2)
_cell_angle_gamma 72.980(2)
_cell_formula_units_Z 2
_cell_length_a 12.0114(10)
_cell_length_b 13.8565(12)
_cell_length_c 15.0639(13)
_cell_measurement_reflns_used 3391
_cell_measurement_temperature 100(2)
_cell_measurement_theta_max 27.9744
_cell_measurement_theta_min 2.2430
_cell_volume 2375.0(4)
_computing_cell_refinement 'SAINT+ NT V6.02a (Bruker, 1998)'
_computing_data_collection 'SMART NT V5.619 (Bruker, 2000)'
_computing_data_reduction 'SAINT+ NT V6.02a'
_computing_molecular_graphics 'SHELXTL V5.1 (Sheldrick, 1997)'
_computing_publication_material 'SHELXTL V5.1'
_computing_structure_refinement 'SHELXL-97 (Sheldrick, 1997)'
_computing_structure_solution 'SHELXS-97 (Sheldrick, 1990)'
_diffrn_ambient_temperature 100(2)
_diffrn_measured_fraction_theta_full 0.984
_diffrn_measured_fraction_theta_max 0.984
_diffrn_measurement_device_type 'Bruker SMART APEX CCD diffractometer'
_diffrn_measurement_method 'omega scans'
_diffrn_radiation_monochromator graphite
_diffrn_radiation_source 'fine-focus sealed tube'
_diffrn_radiation_type MoK\a
_diffrn_radiation_wavelength 0.71073
_diffrn_reflns_av_R_equivalents 0.0408
_diffrn_reflns_av_sigmaI/netI 0.0689
_diffrn_reflns_limit_h_max 14
_diffrn_reflns_limit_h_min -14
_diffrn_reflns_limit_k_max 16
_diffrn_reflns_limit_k_min -16
_diffrn_reflns_limit_l_max 17
_diffrn_reflns_limit_l_min -17
_diffrn_reflns_number 17038
_diffrn_reflns_theta_full 25.00
_diffrn_reflns_theta_max 25.00
_diffrn_reflns_theta_min 1.36
_exptl_absorpt_coefficient_mu 1.950
_exptl_absorpt_correction_T_max 1.00
_exptl_absorpt_correction_T_min 0.46
_exptl_absorpt_correction_type empirical
_exptl_absorpt_process_details SADABS
_exptl_crystal_colour red
_exptl_crystal_density_diffrn 1.593
_exptl_crystal_density_method 'not measured'
_exptl_crystal_description plate
_exptl_crystal_F_000 1152
_exptl_crystal_size_max 0.2
_exptl_crystal_size_mid 0.12
_exptl_crystal_size_min 0.05
_refine_diff_density_max 2.318
_refine_diff_density_min -0.568
_refine_diff_density_rms 0.128
_refine_ls_extinction_method none
_refine_ls_goodness_of_fit_ref 0.990
_refine_ls_hydrogen_treatment mixed
_refine_ls_matrix_type full
_refine_ls_number_parameters 487
_refine_ls_number_reflns 8250
_refine_ls_number_restraints 0
_refine_ls_restrained_S_all 0.990
_refine_ls_R_factor_all 0.0741
_refine_ls_R_factor_gt 0.0484
_refine_ls_shift/su_max 0.001
_refine_ls_shift/su_mean 0.000
_refine_ls_structure_factor_coef Fsqd
_refine_ls_weighting_details 'calc w=1/[\s^2^(Fo^2^)+(0.0540P)^2^+0.0000P] where P=(Fo^2^+2Fc^2^)/3'
_refine_ls_weighting_scheme calc
_refine_ls_wR_factor_gt 0.1015
_refine_ls_wR_factor_ref 0.1082
_reflns_number_gt 6022
_reflns_number_total 8250
_reflns_threshold_expression >2sigma(I)
_cod_data_source_file ic049744usi20040227_075447.cif
_cod_data_source_block '[CpRuPhBuPOZnCl]2'
_cod_depositor_comments
;
The following automatic conversions were performed:
'_symmetry_cell_setting' value 'Triclinic' changed to 'triclinic'
according to '/home/saulius/struct/CIF-dictionaries/cif_core.dic'
dictionary named 'cif_core.dic' version 2.4.1 from 2010-06-29.

Automatic conversion script
Id: cif_fix_enum 1527 2010-12-29 10:47:43Z saulius 
;
_cod_database_code 4311450

loop_
_symmetry_equiv_pos_as_xyz
'x, y, z'
'-x, -y, -z'

loop_
_atom_site_label
_atom_site_type_symbol
_atom_site_fract_x
_atom_site_fract_y
_atom_site_fract_z
_atom_site_U_iso_or_equiv
_atom_site_adp_type
_atom_site_occupancy
_atom_site_symmetry_multiplicity
_atom_site_calc_flag
_atom_site_refinement_flags
_atom_site_disorder_assembly
_atom_site_disorder_group
Ru1 Ru 0.38656(4) 0.93533(3) 0.30058(3) 0.02277(13) Uani 1 1 d . . .
Ru2 Ru 0.06886(4) 0.69164(3) 0.09688(3) 0.02522(13) Uani 1 1 d . . .
Zn1 Zn 0.10668(5) 1.03256(5) 0.62070(4) 0.02380(17) Uani 1 1 d . . .
Zn2 Zn 0.57852(5) 0.61347(5) 0.07345(4) 0.02354(17) Uani 1 1 d . . .
P1 P 0.16425(12) 0.88047(11) 0.46237(9) 0.0231(3) Uani 1 1 d . . .
P2 P 0.36779(12) 0.50916(11) 0.11008(10) 0.0217(3) Uani 1 1 d . . .
O1 O 0.1796(3) 0.9555(3) 0.5209(2) 0.0265(9) Uani 1 1 d . . .
O2 O -0.0634(3) 1.0821(3) 0.6017(2) 0.0296(9) Uani 1 1 d . . .
O3 O 0.4269(3) 0.5907(3) 0.1087(2) 0.0250(9) Uani 1 1 d . . .
O4 O 0.6411(3) 0.5297(3) -0.0229(2) 0.0269(9) Uani 1 1 d . . .
Cl1 Cl 0.15072(12) 0.92410(11) 0.74665(9) 0.0315(3) Uani 1 1 d . . .
Cl2 Cl 0.16613(12) 1.17103(11) 0.62589(10) 0.0312(3) Uani 1 1 d . . .
Cl3 Cl 0.70837(12) 0.56561(12) 0.18447(10) 0.0378(4) Uani 1 1 d . . .
Cl4 Cl 0.54047(12) 0.78019(11) 0.02797(10) 0.0322(3) Uani 1 1 d . . .
C1 C 0.2717(5) 1.0850(4) 0.2495(4) 0.0245(13) Uani 1 1 d . . .
C2 C 0.3548(4) 1.0481(4) 0.1829(4) 0.0237(13) Uani 1 1 d . . .
C3 C 0.4684(4) 1.0359(4) 0.2145(4) 0.0230(12) Uani 1 1 d . . .
C4 C 0.4575(5) 1.0630(4) 0.3031(4) 0.0284(13) Uani 1 1 d . . .
C5 C 0.3356(5) 1.0945(4) 0.3249(4) 0.0240(12) Uani 1 1 d . . .
C11 C 0.1424(4) 1.1125(4) 0.2452(4) 0.0322(14) Uani 1 1 d . . .
H11A H 0.1115 1.1840 0.2197 0.048 Uiso 1 1 calc R . .
H11B H 0.1106 1.1025 0.3057 0.048 Uiso 1 1 calc R . .
H11C H 0.1199 1.0692 0.2073 0.048 Uiso 1 1 calc R . .
C12 C 0.3314(5) 1.0309(4) 0.0902(4) 0.0301(14) Uani 1 1 d . . .
H12A H 0.3202 1.0944 0.0495 0.045 Uiso 1 1 calc R . .
H12B H 0.2611 1.0086 0.0910 0.045 Uiso 1 1 calc R . .
H12C H 0.3978 0.9784 0.0696 0.045 Uiso 1 1 calc R . .
C13 C 0.5796(5) 1.0028(4) 0.1636(4) 0.0295(14) Uani 1 1 d . . .
H13A H 0.5971 1.0625 0.1303 0.044 Uiso 1 1 calc R . .
H13B H 0.5718 0.9571 0.1215 0.044 Uiso 1 1 calc R . .
H13C H 0.6430 0.9669 0.2055 0.044 Uiso 1 1 calc R . .
C14 C 0.5540(5) 1.0633(5) 0.3613(4) 0.0335(15) Uani 1 1 d . . .
H14A H 0.5694 1.1296 0.3497 0.050 Uiso 1 1 calc R . .
H14B H 0.6243 1.0098 0.3482 0.050 Uiso 1 1 calc R . .
H14C H 0.5320 1.0509 0.4243 0.050 Uiso 1 1 calc R . .
C15 C 0.2841(5) 1.1362(4) 0.4080(4) 0.0325(14) Uani 1 1 d . . .
H15A H 0.2701 1.2102 0.3997 0.049 Uiso 1 1 calc R . .
H15B H 0.3379 1.1056 0.4580 0.049 Uiso 1 1 calc R . .
H15C H 0.2102 1.1205 0.4212 0.049 Uiso 1 1 calc R . .
C21 C 0.2947(5) 0.8454(4) 0.3944(4) 0.0231(12) Uani 1 1 d . . .
C22 C 0.2889(5) 0.8234(4) 0.3062(3) 0.0246(13) Uani 1 1 d . . .
H22A H 0.2149 0.8313 0.2814 0.029 Uiso 1 1 calc R . .
C23 C 0.3903(5) 0.7897(4) 0.2535(4) 0.0303(14) Uani 1 1 d . . .
H23A H 0.3844 0.7743 0.1947 0.036 Uiso 1 1 calc R . .
C24 C 0.4992(5) 0.7795(4) 0.2897(4) 0.0325(14) Uani 1 1 d . . .
H24A H 0.5674 0.7570 0.2547 0.039 Uiso 1 1 calc R . .
C25 C 0.5095(5) 0.8016(4) 0.3758(4) 0.0309(14) Uani 1 1 d . . .
H25A H 0.5840 0.7946 0.3990 0.037 Uiso 1 1 calc R . .
C26 C 0.4071(4) 0.8349(4) 0.4292(4) 0.0252(13) Uani 1 1 d . . .
H26A H 0.4139 0.8501 0.4880 0.030 Uiso 1 1 calc R . .
C30 C 0.1624(5) 0.7605(4) 0.5287(4) 0.0279(13) Uani 1 1 d . . .
C31 C 0.1610(5) 0.6804(5) 0.4682(4) 0.0396(16) Uani 1 1 d . . .
H31A H 0.1600 0.6168 0.5054 0.059 Uiso 1 1 calc R . .
H31B H 0.2307 0.6682 0.4301 0.059 Uiso 1 1 calc R . .
H31C H 0.0913 0.7050 0.4306 0.059 Uiso 1 1 calc R . .
C32 C 0.0508(5) 0.7814(5) 0.5853(4) 0.0331(14) Uani 1 1 d . . .
H32A H 0.0471 0.7183 0.6219 0.050 Uiso 1 1 calc R . .
H32B H -0.0170 0.8070 0.5457 0.050 Uiso 1 1 calc R . .
H32C H 0.0508 0.8324 0.6245 0.050 Uiso 1 1 calc R . .
C33 C 0.2682(5) 0.7200(5) 0.5914(4) 0.0347(15) Uani 1 1 d . . .
H33A H 0.2654 0.6556 0.6263 0.052 Uiso 1 1 calc R . .
H33B H 0.2665 0.7698 0.6322 0.052 Uiso 1 1 calc R . .
H33C H 0.3400 0.7086 0.5557 0.052 Uiso 1 1 calc R . .
C51 C 0.0671(5) 0.7430(4) -0.0469(4) 0.0269(13) Uani 1 1 d . . .
C52 C -0.0500(4) 0.7614(4) -0.0131(4) 0.0268(13) Uani 1 1 d . . .
C53 C -0.0650(4) 0.8311(4) 0.0527(4) 0.0275(13) Uani 1 1 d . . .
C54 C 0.0435(5) 0.8535(4) 0.0589(4) 0.0243(13) Uani 1 1 d . . .
C55 C 0.1238(5) 0.8002(4) -0.0036(4) 0.0259(13) Uani 1 1 d . . .
C61 C 0.1203(5) 0.6802(4) -0.1213(4) 0.0341(15) Uani 1 1 d . . .
H61A H 0.1061 0.7235 -0.1791 0.051 Uiso 1 1 calc R . .
H61B H 0.0848 0.6248 -0.1210 0.051 Uiso 1 1 calc R . .
H61C H 0.2043 0.6515 -0.1117 0.051 Uiso 1 1 calc R . .
C62 C -0.1416(5) 0.7185(4) -0.0418(4) 0.0352(15) Uani 1 1 d . . .
H62A H -0.1844 0.7635 -0.0928 0.053 Uiso 1 1 calc R . .
H62B H -0.1956 0.7132 0.0081 0.053 Uiso 1 1 calc R . .
H62C H -0.1047 0.6508 -0.0594 0.053 Uiso 1 1 calc R . .
C63 C -0.1723(5) 0.8724(4) 0.1047(4) 0.0313(14) Uani 1 1 d . . .
H63A H -0.2199 0.9358 0.0715 0.047 Uiso 1 1 calc R . .
H63B H -0.1511 0.8860 0.1629 0.047 Uiso 1 1 calc R . .
H63C H -0.2167 0.8228 0.1141 0.047 Uiso 1 1 calc R . .
C64 C 0.0638(5) 0.9257(4) 0.1164(4) 0.0310(14) Uani 1 1 d . . .
H64A H 0.0458 0.9940 0.0826 0.047 Uiso 1 1 calc R . .
H64B H 0.1455 0.9037 0.1350 0.047 Uiso 1 1 calc R . .
H64C H 0.0135 0.9270 0.1696 0.047 Uiso 1 1 calc R . .
C65 C 0.2451(5) 0.8065(5) -0.0217(4) 0.0331(14) Uani 1 1 d . . .
H65A H 0.2440 0.8618 -0.0699 0.050 Uiso 1 1 calc R . .
H65B H 0.2939 0.7420 -0.0396 0.050 Uiso 1 1 calc R . .
H65C H 0.2768 0.8197 0.0327 0.050 Uiso 1 1 calc R . .
C71 C 0.2187(4) 0.5606(4) 0.1481(4) 0.0238(12) Uani 1 1 d . . .
C72 C 0.1298(5) 0.5251(4) 0.1184(4) 0.0306(14) Uani 1 1 d . . .
H72A H 0.1471 0.4791 0.0749 0.037 Uiso 1 1 calc R . .
C73 C 0.0159(5) 0.5573(5) 0.1524(5) 0.0418(17) Uani 1 1 d . . .
H73A H -0.0431 0.5322 0.1326 0.050 Uiso 1 1 calc R . .
C74 C -0.0104(5) 0.6260(5) 0.2151(5) 0.0430(17) Uani 1 1 d . . .
H74A H -0.0871 0.6471 0.2387 0.052 Uiso 1 1 calc R . .
C75 C 0.0747(5) 0.6635(5) 0.2429(4) 0.0359(15) Uani 1 1 d . . .
H75A H 0.0552 0.7119 0.2843 0.043 Uiso 1 1 calc R . .
C76 C 0.1896(5) 0.6315(4) 0.2113(3) 0.0242(12) Uani 1 1 d . . .
H76A H 0.2476 0.6571 0.2321 0.029 Uiso 1 1 calc R . .
C80 C 0.4300(5) 0.4045(4) 0.1981(4) 0.0284(13) Uani 1 1 d . . .
C81 C 0.5532(5) 0.3505(4) 0.1663(4) 0.0356(15) Uani 1 1 d . . .
H81A H 0.5904 0.2936 0.2116 0.053 Uiso 1 1 calc R . .
H81B H 0.5995 0.3988 0.1576 0.053 Uiso 1 1 calc R . .
H81C H 0.5484 0.3248 0.1096 0.053 Uiso 1 1 calc R . .
C82 C 0.3573(5) 0.3290(5) 0.2093(4) 0.0417(16) Uani 1 1 d . . .
H82A H 0.3911 0.2733 0.2566 0.063 Uiso 1 1 calc R . .
H82B H 0.3571 0.3015 0.1528 0.063 Uiso 1 1 calc R . .
H82C H 0.2772 0.3641 0.2258 0.063 Uiso 1 1 calc R . .
C83 C 0.4362(5) 0.4452(5) 0.2863(4) 0.0402(16) Uani 1 1 d . . .
H83A H 0.4697 0.3882 0.3326 0.060 Uiso 1 1 calc R . .
H83B H 0.3577 0.4822 0.3045 0.060 Uiso 1 1 calc R . .
H83D H 0.4852 0.4912 0.2784 0.060 Uiso 1 1 calc R . .

loop_
_atom_site_aniso_label
_atom_site_aniso_U_11
_atom_site_aniso_U_22
_atom_site_aniso_U_33
_atom_site_aniso_U_23
_atom_site_aniso_U_13
_atom_site_aniso_U_12
Ru1 0.0135(2) 0.0303(3) 0.0277(3) -0.0134(2) 0.00449(18) -0.00769(19)
Ru2 0.0121(2) 0.0297(3) 0.0366(3) -0.0132(2) 0.00446(19) -0.00686(19)
Zn1 0.0147(3) 0.0343(4) 0.0250(4) -0.0137(3) 0.0022(3) -0.0071(3)
Zn2 0.0124(3) 0.0312(4) 0.0326(4) -0.0181(3) 0.0044(3) -0.0093(3)
P1 0.0135(7) 0.0326(9) 0.0252(8) -0.0119(7) 0.0028(6) -0.0064(6)
P2 0.0123(7) 0.0269(8) 0.0283(8) -0.0121(7) 0.0027(6) -0.0060(6)
O1 0.0163(19) 0.035(2) 0.030(2) -0.0146(18) 0.0058(16) -0.0062(17)
O2 0.018(2) 0.040(2) 0.031(2) -0.0092(19) 0.0018(17) -0.0058(18)
O3 0.0104(18) 0.034(2) 0.034(2) -0.0151(18) 0.0051(16) -0.0091(17)
O4 0.023(2) 0.033(2) 0.028(2) -0.0168(18) 0.0045(17) -0.0070(18)
Cl1 0.0265(8) 0.0399(9) 0.0284(8) -0.0066(7) -0.0023(6) -0.0090(7)
Cl2 0.0241(7) 0.0371(8) 0.0379(8) -0.0175(7) 0.0044(6) -0.0124(6)
Cl3 0.0210(7) 0.0508(10) 0.0454(9) -0.0251(8) -0.0063(7) -0.0067(7)
Cl4 0.0214(7) 0.0292(8) 0.0508(9) -0.0165(7) 0.0071(7) -0.0109(6)
C1 0.023(3) 0.025(3) 0.028(3) 0.001(3) -0.003(2) -0.012(3)
C2 0.021(3) 0.026(3) 0.029(3) -0.006(3) 0.003(2) -0.013(2)
C3 0.018(3) 0.021(3) 0.033(3) -0.006(3) 0.007(2) -0.009(2)
C4 0.024(3) 0.029(3) 0.038(3) -0.010(3) -0.002(3) -0.013(3)
C5 0.025(3) 0.021(3) 0.027(3) -0.006(2) 0.001(2) -0.008(2)
C11 0.013(3) 0.040(4) 0.046(4) -0.015(3) 0.004(3) -0.006(3)
C12 0.019(3) 0.040(4) 0.036(3) -0.013(3) 0.001(3) -0.011(3)
C13 0.018(3) 0.044(4) 0.032(3) -0.011(3) 0.007(2) -0.016(3)
C14 0.023(3) 0.052(4) 0.033(3) -0.016(3) -0.004(3) -0.017(3)
C15 0.029(3) 0.039(4) 0.033(3) -0.017(3) 0.006(3) -0.010(3)
C21 0.021(3) 0.023(3) 0.027(3) -0.008(2) 0.001(2) -0.006(2)
C22 0.018(3) 0.034(3) 0.027(3) -0.010(3) 0.003(2) -0.013(3)
C23 0.035(4) 0.029(3) 0.034(3) -0.016(3) 0.013(3) -0.017(3)
C24 0.026(3) 0.027(3) 0.043(4) -0.010(3) 0.011(3) -0.004(3)
C25 0.017(3) 0.028(3) 0.046(4) -0.007(3) 0.002(3) -0.003(3)
C26 0.020(3) 0.027(3) 0.028(3) -0.002(3) -0.004(2) -0.006(2)
C30 0.020(3) 0.036(3) 0.030(3) -0.012(3) 0.000(2) -0.008(3)
C31 0.038(4) 0.037(4) 0.048(4) -0.017(3) 0.002(3) -0.014(3)
C32 0.025(3) 0.039(4) 0.038(4) -0.003(3) 0.004(3) -0.016(3)
C33 0.024(3) 0.045(4) 0.034(4) -0.003(3) 0.000(3) -0.010(3)
C51 0.020(3) 0.025(3) 0.035(3) -0.008(3) 0.000(3) -0.004(2)
C52 0.013(3) 0.029(3) 0.038(3) -0.012(3) -0.002(2) -0.002(2)
C53 0.015(3) 0.031(3) 0.037(3) -0.011(3) -0.002(2) -0.002(2)
C54 0.022(3) 0.024(3) 0.029(3) -0.005(3) -0.004(2) -0.008(2)
C55 0.015(3) 0.030(3) 0.032(3) -0.004(3) -0.002(2) -0.005(2)
C61 0.021(3) 0.036(4) 0.046(4) -0.020(3) 0.001(3) -0.002(3)
C62 0.017(3) 0.037(4) 0.054(4) -0.022(3) -0.002(3) -0.005(3)
C63 0.017(3) 0.037(4) 0.041(4) -0.018(3) -0.004(3) -0.004(3)
C64 0.020(3) 0.037(4) 0.039(4) -0.013(3) -0.003(3) -0.009(3)
C65 0.019(3) 0.051(4) 0.033(3) -0.011(3) 0.001(3) -0.013(3)
C71 0.016(3) 0.022(3) 0.033(3) -0.006(3) 0.006(2) -0.005(2)
C72 0.017(3) 0.030(3) 0.050(4) -0.017(3) 0.003(3) -0.010(3)
C73 0.023(3) 0.031(4) 0.073(5) 0.003(3) 0.000(3) -0.014(3)
C74 0.016(3) 0.049(4) 0.060(5) -0.002(4) 0.019(3) -0.007(3)
C75 0.036(4) 0.038(4) 0.026(3) -0.002(3) 0.010(3) -0.001(3)
C76 0.020(3) 0.028(3) 0.022(3) -0.006(3) 0.004(2) -0.002(2)
C80 0.019(3) 0.029(3) 0.037(3) -0.010(3) 0.001(3) -0.003(3)
C81 0.021(3) 0.036(4) 0.049(4) -0.006(3) 0.004(3) -0.006(3)
C82 0.033(4) 0.041(4) 0.052(4) -0.001(3) -0.002(3) -0.014(3)
C83 0.034(4) 0.050(4) 0.033(4) -0.005(3) -0.003(3) -0.006(3)

loop_
_atom_type_symbol
_atom_type_description
_atom_type_scat_dispersion_real
_atom_type_scat_dispersion_imag
_atom_type_scat_source
C C 0.0033 0.0016 'International Tables Vol C Tables 4.2.6.8 and 6.1.1.4'
H H 0.0000 0.0000 'International Tables Vol C Tables 4.2.6.8 and 6.1.1.4'
O O 0.0106 0.0060 'International Tables Vol C Tables 4.2.6.8 and 6.1.1.4'
P P 0.1023 0.0942 'International Tables Vol C Tables 4.2.6.8 and 6.1.1.4'
Cl Cl 0.1484 0.1585 'International Tables Vol C Tables 4.2.6.8 and 6.1.1.4'
Ru Ru -1.2594 0.8363 'International Tables Vol C Tables 4.2.6.8 and 6.1.1.4'
Zn Zn 0.2839 1.4301 'International Tables Vol C Tables 4.2.6.8 and 6.1.1.4'

loop_
_geom_angle_atom_site_label_1
_geom_angle_atom_site_label_2
_geom_angle_atom_site_label_3
_geom_angle
_geom_angle_site_symmetry_1
_geom_angle_site_symmetry_3
_geom_angle_publ_flag
C2 Ru1 C1 38.10(19) . . ?
C2 Ru1 C4 63.9(2) . . ?
C1 Ru1 C4 64.4(2) . . ?
C2 Ru1 C5 63.8(2) . . ?
C1 Ru1 C5 38.45(19) . . ?
C4 Ru1 C5 38.4(2) . . ?
C2 Ru1 C3 38.12(19) . . ?
C1 Ru1 C3 64.0(2) . . ?
C4 Ru1 C3 38.07(19) . . ?
C5 Ru1 C3 63.8(2) . . ?
C2 Ru1 C22 114.97(19) . . ?
C1 Ru1 C22 108.6(2) . . ?
C4 Ru1 C22 170.6(2) . . ?
C5 Ru1 C22 132.3(2) . . ?
C3 Ru1 C22 146.22(19) . . ?
C2 Ru1 C26 173.3(2) . . ?
C1 Ru1 C26 135.5(2) . . ?
C4 Ru1 C26 112.8(2) . . ?
C5 Ru1 C26 109.8(2) . . ?
C3 Ru1 C26 142.47(19) . . ?
C22 Ru1 C26 67.21(19) . . ?
C2 Ru1 C25 147.5(2) . . ?
C1 Ru1 C25 167.5(2) . . ?
C4 Ru1 C25 106.5(2) . . ?
C5 Ru1 C25 129.2(2) . . ?
C3 Ru1 C25 114.8(2) . . ?
C22 Ru1 C25 79.4(2) . . ?
C26 Ru1 C25 37.92(19) . . ?
C2 Ru1 C24 119.5(2) . . ?
C1 Ru1 C24 155.0(2) . . ?
C4 Ru1 C24 122.1(2) . . ?
C5 Ru1 C24 159.3(2) . . ?
C3 Ru1 C24 105.2(2) . . ?
C22 Ru1 C24 66.9(2) . . ?
C26 Ru1 C24 67.2(2) . . ?
C25 Ru1 C24 36.7(2) . . ?
C2 Ru1 C23 106.0(2) . . ?
C1 Ru1 C23 125.4(2) . . ?
C4 Ru1 C23 151.5(2) . . ?
C5 Ru1 C23 163.2(2) . . ?
C3 Ru1 C23 117.3(2) . . ?
C22 Ru1 C23 37.51(19) . . ?
C26 Ru1 C23 79.6(2) . . ?
C25 Ru1 C23 66.8(2) . . ?
C24 Ru1 C23 36.9(2) . . ?
C2 Ru1 C21 140.77(19) . . ?
C1 Ru1 C21 112.1(2) . . ?
C4 Ru1 C21 137.6(2) . . ?
C5 Ru1 C21 110.91(19) . . ?
C3 Ru1 C21 174.70(19) . . ?
C22 Ru1 C21 37.29(18) . . ?
C26 Ru1 C21 37.66(18) . . ?
C25 Ru1 C21 68.1(2) . . ?
C24 Ru1 C21 79.8(2) . . ?
C23 Ru1 C21 67.74(19) . . ?
C52 Ru2 C53 39.02(19) . . ?
C52 Ru2 C54 64.8(2) . . ?
C53 Ru2 C54 38.65(19) . . ?
C52 Ru2 C75 141.7(2) . . ?
C53 Ru2 C75 110.5(2) . . ?
C54 Ru2 C75 107.2(2) . . ?
C52 Ru2 C51 38.6(2) . . ?
C53 Ru2 C51 64.7(2) . . ?
C54 Ru2 C51 64.0(2) . . ?
C75 Ru2 C51 170.9(2) . . ?
C52 Ru2 C73 104.1(2) . . ?
C53 Ru2 C73 118.6(2) . . ?
C54 Ru2 C73 154.9(2) . . ?
C75 Ru2 C73 66.7(3) . . ?
C51 Ru2 C73 122.3(2) . . ?
C52 Ru2 C72 117.0(2) . . ?
C53 Ru2 C72 149.9(2) . . ?
C54 Ru2 C72 167.4(2) . . ?
C75 Ru2 C72 79.2(2) . . ?
C51 Ru2 C72 108.9(2) . . ?
C73 Ru2 C72 37.5(2) . . ?
C52 Ru2 C74 114.4(2) . . ?
C53 Ru2 C74 103.0(2) . . ?
C54 Ru2 C74 124.5(2) . . ?
C75 Ru2 C74 36.7(2) . . ?
C51 Ru2 C74 149.8(2) . . ?
C73 Ru2 C74 37.1(2) . . ?
C72 Ru2 C74 67.1(2) . . ?
C52 Ru2 C55 64.1(2) . . ?
C53 Ru2 C55 64.3(2) . . ?
C54 Ru2 C55 38.23(19) . . ?
C75 Ru2 C55 133.7(2) . . ?
C51 Ru2 C55 37.69(19) . . ?
C73 Ru2 C55 158.9(2) . . ?
C72 Ru2 C55 129.9(2) . . ?
C74 Ru2 C55 162.6(2) . . ?
C52 Ru2 C76 175.9(2) . . ?
C53 Ru2 C76 137.20(19) . . ?
C54 Ru2 C76 111.22(19) . . ?
C75 Ru2 C76 37.2(2) . . ?
C51 Ru2 C76 141.4(2) . . ?
C73 Ru2 C76 79.2(2) . . ?
C72 Ru2 C76 67.1(2) . . ?
C74 Ru2 C76 66.7(2) . . ?
C55 Ru2 C76 113.6(2) . . ?
C52 Ru2 C71 146.20(19) . . ?
C53 Ru2 C71 172.80(19) . . ?
C54 Ru2 C71 134.62(19) . . ?
C75 Ru2 C71 67.2(2) . . ?
C51 Ru2 C71 116.6(2) . . ?
C73 Ru2 C71 67.3(2) . . ?
C72 Ru2 C71 37.26(18) . . ?
C74 Ru2 C71 79.2(2) . . ?
C55 Ru2 C71 111.96(19) . . ?
C76 Ru2 C71 37.32(18) . . ?
O2 Zn1 O1 108.59(14) . . ?
O2 Zn1 Cl1 111.17(12) . . ?
O1 Zn1 Cl1 106.57(12) . . ?
O2 Zn1 Cl2 106.38(12) . . ?
O1 Zn1 Cl2 112.72(11) . . ?
Cl1 Zn1 Cl2 111.44(6) . . ?
O4 Zn2 O3 106.63(14) . . ?
O4 Zn2 Cl3 107.72(11) . . ?
O3 Zn2 Cl3 113.38(12) . . ?
O4 Zn2 Cl4 112.87(12) . . ?
O3 Zn2 Cl4 105.88(11) . . ?
Cl3 Zn2 Cl4 110.40(6) . . ?
O2 P1 O1 116.3(2) 2_576 . ?
O2 P1 C21 106.4(2) 2_576 . ?
O1 P1 C21 107.4(2) . . ?
O2 P1 C30 110.9(2) 2_576 . ?
O1 P1 C30 111.3(2) . . ?
C21 P1 C30 103.5(2) . . ?
O3 P2 O4 117.7(2) . 2_665 ?
O3 P2 C71 107.4(2) . . ?
O4 P2 C71 105.9(2) 2_665 . ?
O3 P2 C80 110.0(2) . . ?
O4 P2 C80 111.3(2) 2_665 . ?
C71 P2 C80 103.3(3) . . ?
P1 O1 Zn1 142.9(2) . . ?
P1 O2 Zn1 148.8(2) 2_576 . ?
P2 O3 Zn2 138.8(2) . . ?
P2 O4 Zn2 153.3(2) 2_665 . ?
C2 C1 C5 107.0(5) . . ?
C2 C1 C11 128.5(5) . . ?
C5 C1 C11 124.5(5) . . ?
C2 C1 Ru1 70.1(3) . . ?
C5 C1 Ru1 70.8(3) . . ?
C11 C1 Ru1 125.4(4) . . ?
C1 C2 C3 109.3(4) . . ?
C1 C2 C12 127.5(5) . . ?
C3 C2 C12 123.1(5) . . ?
C1 C2 Ru1 71.8(3) . . ?
C3 C2 Ru1 71.8(3) . . ?
C12 C2 Ru1 126.1(4) . . ?
C2 C3 C4 107.9(5) . . ?
C2 C3 C13 126.3(5) . . ?
C4 C3 C13 125.8(5) . . ?
C2 C3 Ru1 70.1(3) . . ?
C4 C3 Ru1 70.8(3) . . ?
C13 C3 Ru1 125.7(4) . . ?
C3 C4 C5 107.7(5) . . ?
C3 C4 C14 126.4(5) . . ?
C5 C4 C14 125.8(5) . . ?
C3 C4 Ru1 71.2(3) . . ?
C5 C4 Ru1 71.0(3) . . ?
C14 C4 Ru1 125.4(4) . . ?
C4 C5 C1 108.1(5) . . ?
C4 C5 C15 125.9(5) . . ?
C1 C5 C15 125.9(5) . . ?
C4 C5 Ru1 70.6(3) . . ?
C1 C5 Ru1 70.8(3) . . ?
C15 C5 Ru1 127.4(4) . . ?
C22 C21 C26 117.8(5) . . ?
C22 C21 P1 120.8(4) . . ?
C26 C21 P1 121.4(4) . . ?
C22 C21 Ru1 70.1(3) . . ?
C26 C21 Ru1 70.4(3) . . ?
P1 C21 Ru1 133.1(3) . . ?
C21 C22 C23 122.0(5) . . ?
C21 C22 Ru1 72.6(3) . . ?
C23 C22 Ru1 72.1(3) . . ?
C24 C23 C22 119.0(5) . . ?
C24 C23 Ru1 71.3(3) . . ?
C22 C23 Ru1 70.4(3) . . ?
C25 C24 C23 121.3(5) . . ?
C25 C24 Ru1 71.5(3) . . ?
C23 C24 Ru1 71.8(3) . . ?
C24 C25 C26 119.7(5) . . ?
C24 C25 Ru1 71.8(3) . . ?
C26 C25 Ru1 70.9(3) . . ?
C21 C26 C25 120.3(5) . . ?
C21 C26 Ru1 72.0(3) . . ?
C25 C26 Ru1 71.2(3) . . ?
C32 C30 C31 108.7(5) . . ?
C32 C30 C33 109.1(5) . . ?
C31 C30 C33 109.7(5) . . ?
C32 C30 P1 107.4(4) . . ?
C31 C30 P1 111.1(4) . . ?
C33 C30 P1 110.9(4) . . ?
C55 C51 C52 108.5(5) . . ?
C55 C51 C61 124.7(5) . . ?
C52 C51 C61 126.6(5) . . ?
C55 C51 Ru2 71.9(3) . . ?
C52 C51 Ru2 69.9(3) . . ?
C61 C51 Ru2 127.6(4) . . ?
C51 C52 C53 107.6(5) . . ?
C51 C52 C62 126.7(5) . . ?
C53 C52 C62 125.7(5) . . ?
C51 C52 Ru2 71.5(3) . . ?
C53 C52 Ru2 70.5(3) . . ?
C62 C52 Ru2 124.5(4) . . ?
C54 C53 C52 107.4(5) . . ?
C54 C53 C63 125.8(5) . . ?
C52 C53 C63 126.8(5) . . ?
C54 C53 Ru2 70.9(3) . . ?
C52 C53 Ru2 70.5(3) . . ?
C63 C53 Ru2 124.0(4) . . ?
C55 C54 C53 108.3(4) . . ?
C55 C54 C64 126.9(5) . . ?
C53 C54 C64 124.7(5) . . ?
C55 C54 Ru2 72.1(3) . . ?
C53 C54 Ru2 70.4(3) . . ?
C64 C54 Ru2 126.4(4) . . ?
C51 C55 C54 108.2(5) . . ?
C51 C55 C65 126.2(5) . . ?
C54 C55 C65 125.6(5) . . ?
C51 C55 Ru2 70.4(3) . . ?
C54 C55 Ru2 69.6(3) . . ?
C65 C55 Ru2 127.0(4) . . ?
C72 C71 C76 118.5(5) . . ?
C72 C71 P2 119.5(4) . . ?
C76 C71 P2 121.9(4) . . ?
C72 C71 Ru2 69.9(3) . . ?
C76 C71 Ru2 70.8(3) . . ?
P2 C71 Ru2 134.2(3) . . ?
C73 C72 C71 120.7(5) . . ?
C73 C72 Ru2 71.3(3) . . ?
C71 C72 Ru2 72.8(3) . . ?
C74 C73 C72 119.9(6) . . ?
C74 C73 Ru2 71.7(4) . . ?
C72 C73 Ru2 71.3(3) . . ?
C75 C74 C73 120.1(5) . . ?
C75 C74 Ru2 71.1(3) . . ?
C73 C74 Ru2 71.2(4) . . ?
C74 C75 C76 121.3(6) . . ?
C74 C75 Ru2 72.2(4) . . ?
C76 C75 Ru2 72.6(3) . . ?
C75 C76 C71 119.6(5) . . ?
C75 C76 Ru2 70.2(3) . . ?
C71 C76 Ru2 71.9(3) . . ?
C83 C80 C82 110.6(5) . . ?
C83 C80 C81 110.1(5) . . ?
C82 C80 C81 109.1(5) . . ?
C83 C80 P2 110.6(4) . . ?
C82 C80 P2 110.0(4) . . ?
C81 C80 P2 106.4(4) . . ?

loop_
_geom_bond_atom_site_label_1
_geom_bond_atom_site_label_2
_geom_bond_distance
_geom_bond_site_symmetry_2
_geom_bond_publ_flag
Ru1 C2 2.165(5) . ?
Ru1 C1 2.187(5) . ?
Ru1 C4 2.183(5) . ?
Ru1 C5 2.187(5) . ?
Ru1 C3 2.188(5) . ?
Ru1 C22 2.193(5) . ?
Ru1 C26 2.204(6) . ?
Ru1 C25 2.207(6) . ?
Ru1 C24 2.211(6) . ?
Ru1 C23 2.216(5) . ?
Ru1 C21 2.226(5) . ?
Ru2 C52 2.165(5) . ?
Ru2 C53 2.165(5) . ?
Ru2 C54 2.171(5) . ?
Ru2 C75 2.182(6) . ?
Ru2 C51 2.185(6) . ?
Ru2 C73 2.189(6) . ?
Ru2 C72 2.189(6) . ?
Ru2 C74 2.195(6) . ?
Ru2 C55 2.205(6) . ?
Ru2 C76 2.213(5) . ?
Ru2 C71 2.227(5) . ?
Zn1 O2 1.976(4) . ?
Zn1 O1 1.985(3) . ?
Zn1 Cl1 2.2329(16) . ?
Zn1 Cl2 2.2462(15) . ?
Zn2 O4 1.967(3) . ?
Zn2 O3 1.975(3) . ?
Zn2 Cl3 2.2348(16) . ?
Zn2 Cl4 2.2348(16) . ?
P1 O2 1.506(4) 2_576 ?
P1 O1 1.506(4) . ?
P1 C21 1.813(5) . ?
P1 C30 1.825(6) . ?
P2 O3 1.498(4) . ?
P2 O4 1.505(3) 2_665 ?
P2 C71 1.821(5) . ?
P2 C80 1.830(6) . ?
O2 P1 1.506(4) 2_576 ?
O4 P2 1.505(3) 2_665 ?
C1 C2 1.420(7) . ?
C1 C5 1.440(7) . ?
C1 C11 1.489(7) . ?
C2 C3 1.422(7) . ?
C2 C12 1.499(7) . ?
C3 C4 1.425(7) . ?
C3 C13 1.493(7) . ?
C4 C5 1.437(7) . ?
C4 C14 1.485(7) . ?
C5 C15 1.484(7) . ?
C21 C22 1.413(7) . ?
C21 C26 1.430(7) . ?
C22 C23 1.418(7) . ?
C23 C24 1.401(8) . ?
C24 C25 1.391(8) . ?
C25 C26 1.433(7) . ?
C30 C32 1.532(7) . ?
C30 C31 1.534(7) . ?
C30 C33 1.538(7) . ?
C51 C55 1.418(7) . ?
C51 C52 1.437(7) . ?
C51 C61 1.516(7) . ?
C52 C53 1.446(7) . ?
C52 C62 1.498(7) . ?
C53 C54 1.435(7) . ?
C53 C63 1.484(7) . ?
C54 C55 1.434(7) . ?
C54 C64 1.487(7) . ?
C55 C65 1.495(7) . ?
C71 C72 1.411(7) . ?
C71 C76 1.421(7) . ?
C72 C73 1.406(8) . ?
C73 C74 1.394(9) . ?
C74 C75 1.377(9) . ?
C75 C76 1.403(8) . ?
C80 C83 1.524(7) . ?
C80 C82 1.536(8) . ?
C80 C81 1.538(7) . ?
